data_7061865
loop_
_publ_author_name
'Dkhar, Lincoln'
'Gupta, Hrishikesh'
'Poluri, Krishna Mohan'
'Gannon, Paige M.'
'Kaminsky, Werner'
'Kollipara, Mohan Rao'

_publ_section_title
;
 Influence of counterions on the formation of supramolecular platinum
 group metal complexes containing pyridyl thioamide derivatives:
 antioxidant and antimicrobial studies
;
_journal_issue 40
_journal_name_full 'New Journal of Chemistry'
_journal_page_first 19241
_journal_page_last 19253
_journal_paper_doi 10.1039/D2NJ03108F
_journal_volume 46
_journal_year 2022
_chemical_formula_moiety 'C21 H29 Ir N8 S, C H2 Cl2'
_chemical_formula_sum 'C22 H31 Cl2 Ir N8 S'
_chemical_formula_weight 702.71
_space_group_IT_number 14
_space_group_name_Hall '-P 2ybc'
_space_group_name_H-M_alt 'P 1 21/c 1'
_symmetry_cell_setting monoclinic
_symmetry_Int_Tables_number 14
_symmetry_space_group_name_Hall '-P 2ybc'
_symmetry_space_group_name_H-M 'P 1 21/c 1'
_atom_sites_solution_hydrogens geom
_atom_sites_solution_primary direct
_atom_sites_solution_secondary direct
_audit_conform_dict_location ftp://ftp.iucr.org/pub/cif_core.dic
_audit_conform_dict_name cif_core.dic
_audit_conform_dict_version 2.4.3
_audit_creation_date 2021-02-02T15:56:56-00:00
_audit_creation_method 'WinGX routine CIF_UPDATE'
_audit_update_record
;
2022-02-26 deposited with the CCDC.	2022-09-12 downloaded from the CCDC.
;
_cell_angle_alpha 90
_cell_angle_beta 91.619(3)
_cell_angle_gamma 90
_cell_formula_units_Z 4
_cell_length_a 11.1957(5)
_cell_length_b 26.6373(14)
_cell_length_c 8.8859(6)
_cell_measurement_reflns_used 9939
_cell_measurement_temperature 100(2)
_cell_measurement_theta_max 26.57
_cell_measurement_theta_min 2.38
_cell_measurement_wavelength 0.71073
_cell_volume 2648.9(3)
_computing_cell_refinement 'SAINT V8.34A integration software'
_computing_data_collection 'Bruker APEX2 software'
_computing_data_reduction 'SORTAV (Blessing, 1995)'
_computing_molecular_graphics 'ORTEP-3 for Windows (Farrugia, 2012)'
_computing_publication_material 'WinGX publication routines (Farrugia, 2012)'
_computing_structure_refinement 'SHELXL-2014/7 (Sheldrick, 2014)'
_computing_structure_solution 'SIR-92 (Altomare et al., 1994)'
_diffrn_ambient_temperature 100(2)
_diffrn_detector 'APEX-II CCD'
_diffrn_measured_fraction_theta_full 0.979
_diffrn_measured_fraction_theta_max 0.979
_diffrn_measurement_device '\k-geometry diffractometer'
_diffrn_measurement_device_type 'Bruker APEX-II'
_diffrn_measurement_method '\f or \w oscillation scans'
_diffrn_orient_matrix_UB_11 -0.006464
_diffrn_orient_matrix_UB_12 -0.006327
_diffrn_orient_matrix_UB_13 0.087748
_diffrn_orient_matrix_UB_21 -0.023969
_diffrn_orient_matrix_UB_22 -0.036074
_diffrn_orient_matrix_UB_23 -0.016348
_diffrn_orient_matrix_UB_31 0.109811
_diffrn_orient_matrix_UB_32 -0.008246
_diffrn_orient_matrix_UB_33 0.004185
_diffrn_radiation_monochromator graphite
_diffrn_radiation_probe x-ray
_diffrn_radiation_type MoK\a
_diffrn_radiation_wavelength 0.71073
_diffrn_reflns_av_R_equivalents 0.0324
_diffrn_reflns_av_unetI/netI 0.0422
_diffrn_reflns_Laue_measured_fraction_full 0.979
_diffrn_reflns_Laue_measured_fraction_max 0.979
_diffrn_reflns_limit_h_max 13
_diffrn_reflns_limit_h_min -13
_diffrn_reflns_limit_k_max 31
_diffrn_reflns_limit_k_min -31
_diffrn_reflns_limit_l_max 10
_diffrn_reflns_limit_l_min -10
_diffrn_reflns_number 9061
_diffrn_reflns_point_group_measured_fraction_full 0.979
_diffrn_reflns_point_group_measured_fraction_max 0.979
_diffrn_reflns_theta_full 25.026
_diffrn_reflns_theta_max 25.026
_diffrn_reflns_theta_min 1.529
_diffrn_source 'sealed x-ray tube'
_diffrn_standards_number 0
_exptl_absorpt_coefficient_mu 5.348
_exptl_absorpt_correction_T_max 0.746
_exptl_absorpt_correction_T_min 0.58
_exptl_absorpt_correction_type multi-scan
_exptl_absorpt_process_details
;
SADABS-2012/1 - Bruker AXS area detector scaling and absorption correction
;
_exptl_crystal_colour yellow
_exptl_crystal_density_diffrn 1.762
_exptl_crystal_density_method 'not measured'
_exptl_crystal_description needle
_exptl_crystal_F_000 1384
_exptl_crystal_size_max 0.15
_exptl_crystal_size_mid 0.03
_exptl_crystal_size_min 0.02
_refine_diff_density_max 2.432
_refine_diff_density_min -0.867
_refine_diff_density_rms 0.124
_refine_ls_extinction_method none
_refine_ls_goodness_of_fit_ref 1.012
_refine_ls_hydrogen_treatment constr
_refine_ls_matrix_type full
_refine_ls_number_constraints 0
_refine_ls_number_parameters 312
_refine_ls_number_reflns 4586
_refine_ls_number_restraints 9
_refine_ls_restrained_S_all 1.012
_refine_ls_R_factor_all 0.0448
_refine_ls_R_factor_gt 0.0266
_refine_ls_shift/su_max 0.004
_refine_ls_shift/su_mean 0
_refine_ls_structure_factor_coef Fsqd
_refine_ls_weighting_details 'w=1/[\s^2^(Fo^2^)+(0.0309P)^2^] where P=(Fo^2^+2Fc^2^)/3'
_refine_ls_weighting_scheme calc
_refine_ls_wR_factor_gt 0.0545
_refine_ls_wR_factor_ref 0.0604
_reflns_Friedel_coverage 0
_reflns_number_gt 3513
_reflns_number_total 4586
_reflns_threshold_expression 'I > 2\s(I)'
_cod_data_source_file d2nj03108f2.cif
_cod_data_source_block shelx_CCDC12
_cod_depositor_comments 'Adding full bibliography for 7061852--7061867.cif.'
_cod_original_sg_symbol_H-M 'P 21/c'
_cod_database_code 7061865
_shelx_estimated_absorpt_t_min 0.501
_shelx_estimated_absorpt_t_max 0.901

loop_
_symmetry_equiv_pos_as_xyz
'x, y, z'
'-x, y+1/2, -z+1/2'
'-x, -y, -z'
'x, -y-1/2, z-1/2'

loop_
_atom_site_label
_atom_site_type_symbol
_atom_site_fract_x
_atom_site_fract_y
_atom_site_fract_z
_atom_site_U_iso_or_equiv
_atom_site_adp_type
_atom_site_occupancy
_atom_site_site_symmetry_order
_atom_site_calc_flag
_atom_site_refinement_flags_posn
_atom_site_refinement_flags_adp
_atom_site_refinement_flags_occupancy
_atom_site_disorder_assembly
_atom_site_disorder_group
C1 C 0.7883(4) 0.79587(17) 0.1090(5) 0.0164(11) Uani 1 1 d . . . . .
C2 C 0.6666(4) 0.80707(18) 0.1405(5) 0.0159(11) Uani 1 1 d . U . . .
C3 C 0.6639(4) 0.84428(18) 0.2589(5) 0.0185(11) Uani 1 1 d . . . . .
C4 C 0.7877(4) 0.85534(18) 0.3037(5) 0.0180(11) Uani 1 1 d . . . . .
C5 C 0.8633(4) 0.82487(18) 0.2109(6) 0.0206(12) Uani 1 1 d . . . . .
C6 C 0.8309(5) 0.75709(19) 0.0015(6) 0.0287(13) Uani 1 1 d . . . . .
H6A H 0.8462 0.7256 0.0556 0.043 Uiso 1 1 calc R U . . .
H6B H 0.9047 0.7687 -0.0439 0.043 Uiso 1 1 calc R U . . .
H6C H 0.7696 0.7516 -0.0777 0.043 Uiso 1 1 calc R U . . .
C7 C 0.5610(5) 0.7848(2) 0.0623(6) 0.0275(13) Uani 1 1 d . . . . .
H7A H 0.5793 0.7784 -0.0432 0.041 Uiso 1 1 calc R U . . .
H7B H 0.4935 0.8081 0.0671 0.041 Uiso 1 1 calc R U . . .
H7C H 0.5404 0.7531 0.1111 0.041 Uiso 1 1 calc R U . . .
C8 C 0.5557(5) 0.86445(19) 0.3301(6) 0.0261(13) Uani 1 1 d . . . . .
H8A H 0.488 0.8632 0.2579 0.039 Uiso 1 1 calc R U . . .
H8B H 0.57 0.8993 0.3609 0.039 Uiso 1 1 calc R U . . .
H8C H 0.5376 0.8442 0.4187 0.039 Uiso 1 1 calc R U . . .
C9 C 0.8272(5) 0.8899(2) 0.4246(6) 0.0273(13) Uani 1 1 d . . . . .
H9A H 0.8189 0.8734 0.5224 0.041 Uiso 1 1 calc R U . . .
H9B H 0.7779 0.9203 0.4207 0.041 Uiso 1 1 calc R U . . .
H9C H 0.911 0.8989 0.4111 0.041 Uiso 1 1 calc R U . . .
C10 C 0.9969(4) 0.8232(2) 0.2204(7) 0.0269(13) Uani 1 1 d . . . . .
H10A H 1.0227 0.7933 0.2771 0.04 Uiso 1 1 calc R U . . .
H10B H 1.0272 0.8534 0.2715 0.04 Uiso 1 1 calc R U . . .
H10C H 1.0283 0.8216 0.1186 0.04 Uiso 1 1 calc R U . . .
C11 C 0.6415(4) 0.97606(18) 0.1136(5) 0.0156(11) Uani 1 1 d . . . . .
H11 H 0.571 0.9562 0.1113 0.019 Uiso 1 1 calc R U . . .
C12 C 0.6309(4) 1.02689(18) 0.1262(5) 0.0163(11) Uani 1 1 d . . . . .
H12 H 0.5544 1.0418 0.1353 0.02 Uiso 1 1 calc R U . . .
C13 C 0.7327(4) 1.05665(17) 0.1256(5) 0.0125(10) Uani 1 1 d . . . . .
C14 C 0.8426(4) 1.03306(18) 0.1227(5) 0.0179(11) Uani 1 1 d . . . . .
H14 H 0.9142 1.0522 0.1281 0.021 Uiso 1 1 calc R U . . .
C15 C 0.8471(4) 0.98138(18) 0.1118(5) 0.0160(11) Uani 1 1 d . . . . .
H15 H 0.9231 0.9655 0.1097 0.019 Uiso 1 1 calc R U . . .
C16 C 0.7213(4) 1.11171(18) 0.1140(5) 0.0159(11) Uani 1 1 d . . . . .
C17 C 0.6743(5) 1.19216(19) 0.2347(6) 0.0220(12) Uani 1 1 d . . . . .
H17A H 0.5893 1.1985 0.2558 0.026 Uiso 1 1 calc R U . . .
H17B H 0.69 1.2054 0.133 0.026 Uiso 1 1 calc R U . . .
C18 C 0.7528(4) 1.21951(19) 0.3502(6) 0.0222(12) Uani 1 1 d . . . . .
H18A H 0.7305 1.2555 0.3519 0.027 Uiso 1 1 calc R U . . .
H18B H 0.8374 1.2172 0.3211 0.027 Uiso 1 1 calc R U . . .
C19 C 0.7396(5) 1.19719(18) 0.5064(6) 0.0217(12) Uani 1 1 d . . . . .
H19A H 0.6578 1.2035 0.5417 0.026 Uiso 1 1 calc R U . . .
H19B H 0.7971 1.2133 0.578 0.026 Uiso 1 1 calc R U . . .
C20 C 0.7629(5) 1.14092(19) 0.5006(6) 0.0239(12) Uani 1 1 d . . . . .
H20A H 0.8475 1.1351 0.4763 0.029 Uiso 1 1 calc R U . . .
H20B H 0.7494 1.1263 0.6012 0.029 Uiso 1 1 calc R U . . .
C21 C 0.6836(5) 1.11443(18) 0.3853(5) 0.0215(12) Uani 1 1 d . . . . .
H21A H 0.7061 1.0785 0.38 0.026 Uiso 1 1 calc R U . . .
H21B H 0.5992 1.1165 0.4153 0.026 Uiso 1 1 calc R U . . .
C22 C 0.2444(5) 0.9986(2) 0.2661(6) 0.0262(12) Uani 1 1 d . . . . .
H22A H 0.2354 1.031 0.2123 0.031 Uiso 1 1 calc R U . . .
H22B H 0.2525 0.9718 0.1901 0.031 Uiso 1 1 calc R U . . .
N1 N 0.7490(3) 0.95266(15) 0.1043(4) 0.0139(9) Uani 1 1 d . . . . .
N2 N 0.6968(3) 1.13796(14) 0.2372(4) 0.0159(9) Uani 1 1 d . . . . .
N3 N 0.6312(4) 0.89205(15) -0.1073(5) 0.0200(9) Uani 1 1 d . U . . .
N4 N 0.6305(3) 0.86326(16) -0.2112(5) 0.0199(9) Uani 1 1 d . U . . .
N5 N 0.6258(4) 0.83631(19) -0.3137(5) 0.0343(12) Uani 1 1 d . U . . .
N6 N 0.8860(4) 0.89571(16) -0.0876(5) 0.0228(10) Uani 1 1 d . . . . .
N7 N 0.9323(4) 0.86462(16) -0.1632(5) 0.0229(10) Uani 1 1 d . . . . .
N8 N 0.9805(4) 0.83612(19) -0.2403(6) 0.0388(13) Uani 1 1 d . . . . .
Cl1 Cl 0.11629(12) 0.98738(6) 0.37262(17) 0.0356(4) Uani 1 1 d . . . . .
Cl2 Cl 0.37518(12) 1.00036(6) 0.38528(17) 0.0377(4) Uani 1 1 d . . . . .
S1 S 0.73456(12) 1.13439(5) -0.06053(14) 0.0211(3) Uani 1 1 d . . . . .
Ir1 Ir 0.75684(2) 0.87462(2) 0.06964(2) 0.01194(7) Uani 1 1 d . . . . .

loop_
_atom_site_aniso_label
_atom_site_aniso_U_11
_atom_site_aniso_U_22
_atom_site_aniso_U_33
_atom_site_aniso_U_23
_atom_site_aniso_U_13
_atom_site_aniso_U_12
C1 0.026(3) 0.011(3) 0.012(3) 0.007(2) 0.002(2) -0.001(2)
C2 0.017(2) 0.014(2) 0.017(2) 0.009(2) 0.003(2) -0.005(2)
C3 0.020(3) 0.020(3) 0.016(3) 0.004(2) 0.000(2) -0.002(2)
C4 0.023(3) 0.017(3) 0.014(3) 0.007(2) -0.003(2) -0.004(2)
C5 0.017(3) 0.015(3) 0.030(3) 0.009(2) 0.006(2) -0.002(2)
C6 0.042(3) 0.016(3) 0.028(3) 0.000(2) 0.010(3) 0.008(3)
C7 0.030(3) 0.023(3) 0.030(3) 0.006(2) -0.003(2) -0.007(2)
C8 0.025(3) 0.027(3) 0.027(3) 0.008(2) 0.010(2) -0.001(2)
C9 0.033(3) 0.031(3) 0.018(3) 0.007(2) -0.003(2) -0.002(3)
C10 0.017(3) 0.023(3) 0.040(3) 0.009(3) -0.003(2) 0.000(2)
C11 0.012(2) 0.017(3) 0.018(3) 0.000(2) 0.001(2) -0.003(2)
C12 0.018(3) 0.016(3) 0.015(3) 0.001(2) 0.003(2) 0.003(2)
C13 0.021(3) 0.012(3) 0.005(2) 0.0033(19) 0.0035(19) -0.002(2)
C14 0.016(3) 0.022(3) 0.016(3) -0.004(2) 0.000(2) -0.008(2)
C15 0.020(3) 0.014(3) 0.014(3) -0.002(2) 0.000(2) -0.003(2)
C16 0.013(2) 0.019(3) 0.015(3) 0.001(2) 0.0015(19) -0.002(2)
C17 0.026(3) 0.019(3) 0.021(3) 0.002(2) 0.003(2) 0.007(2)
C18 0.026(3) 0.017(3) 0.024(3) -0.001(2) 0.004(2) 0.002(2)
C19 0.030(3) 0.018(3) 0.017(3) -0.006(2) -0.006(2) 0.005(2)
C20 0.040(3) 0.022(3) 0.009(2) 0.003(2) 0.002(2) 0.006(2)
C21 0.029(3) 0.014(3) 0.021(3) 0.004(2) 0.007(2) 0.003(2)
C22 0.035(3) 0.024(3) 0.019(3) 0.004(2) -0.001(2) -0.006(3)
N1 0.016(2) 0.017(2) 0.009(2) 0.0021(16) -0.0026(17) -0.0007(18)
N2 0.021(2) 0.010(2) 0.017(2) 0.0002(16) 0.0008(18) -0.0005(17)
N3 0.024(2) 0.014(2) 0.022(2) 0.0019(17) -0.0042(19) 0.0009(18)
N4 0.013(2) 0.026(3) 0.021(2) 0.0080(17) -0.0007(18) -0.0077(18)
N5 0.038(3) 0.041(3) 0.024(3) -0.008(2) -0.001(2) -0.004(2)
N6 0.024(2) 0.016(2) 0.028(3) -0.001(2) 0.006(2) 0.0011(19)
N7 0.017(2) 0.026(3) 0.026(2) 0.003(2) 0.0024(19) -0.002(2)
N8 0.041(3) 0.027(3) 0.049(3) -0.008(2) 0.022(3) 0.007(2)
Cl1 0.0260(7) 0.0417(9) 0.0392(9) -0.0027(7) 0.0046(6) -0.0037(7)
Cl2 0.0255(8) 0.0507(10) 0.0365(8) 0.0105(7) -0.0046(6) -0.0018(7)
S1 0.0307(7) 0.0184(7) 0.0143(6) 0.0021(5) 0.0035(5) 0.0015(6)
Ir1 0.01488(10) 0.01001(10) 0.01098(10) -0.00001(9) 0.00102(7) -0.00023(9)

loop_
_atom_type_symbol
_atom_type_description
_atom_type_scat_dispersion_real
_atom_type_scat_dispersion_imag
_atom_type_scat_source
C C 0.0033 0.0016 'International Tables Vol C Tables 4.2.6.8 and 6.1.1.4'
H H 0 0 'International Tables Vol C Tables 4.2.6.8 and 6.1.1.4'
N N 0.0061 0.0033 'International Tables Vol C Tables 4.2.6.8 and 6.1.1.4'
Cl Cl 0.1484 0.1585 'International Tables Vol C Tables 4.2.6.8 and 6.1.1.4'
S S 0.1246 0.1234 'International Tables Vol C Tables 4.2.6.8 and 6.1.1.4'
Ir Ir -1.4442 7.9887 'International Tables Vol C Tables 4.2.6.8 and 6.1.1.4'

loop_
_geom_angle_atom_site_label_1
_geom_angle_atom_site_label_2
_geom_angle_atom_site_label_3
_geom_angle
_geom_angle_site_symmetry_1
_geom_angle_site_symmetry_3
_geom_angle_publ_flag
C2 C1 C5 107.8(4) . . ?
C2 C1 C6 126.3(5) . . ?
C5 C1 C6 125.5(5) . . ?
C2 C1 Ir1 71.1(3) . . ?
C5 C1 Ir1 70.7(3) . . ?
C6 C1 Ir1 128.5(3) . . ?
C1 C2 C3 109.0(4) . . ?
C1 C2 C7 125.3(5) . . ?
C3 C2 C7 125.7(4) . . ?
C1 C2 Ir1 70.2(3) . . ?
C3 C2 Ir1 70.2(3) . . ?
C7 C2 Ir1 124.8(3) . . ?
C2 C3 C4 107.3(4) . . ?
C2 C3 C8 126.4(4) . . ?
C4 C3 C8 126.2(5) . . ?
C2 C3 Ir1 70.7(3) . . ?
C4 C3 Ir1 70.3(3) . . ?
C8 C3 Ir1 127.9(3) . . ?
C5 C4 C3 107.3(4) . . ?
C5 C4 C9 126.7(5) . . ?
C3 C4 C9 126.0(5) . . ?
C5 C4 Ir1 70.4(3) . . ?
C3 C4 Ir1 70.2(3) . . ?
C9 C4 Ir1 126.2(3) . . ?
C1 C5 C4 108.6(4) . . ?
C1 C5 C10 125.6(5) . . ?
C4 C5 C10 125.8(5) . . ?
C1 C5 Ir1 70.3(3) . . ?
C4 C5 Ir1 70.4(3) . . ?
C10 C5 Ir1 125.8(3) . . ?
C1 C6 H6A 109.5 . . ?
C1 C6 H6B 109.5 . . ?
H6A C6 H6B 109.5 . . ?
C1 C6 H6C 109.5 . . ?
H6A C6 H6C 109.5 . . ?
H6B C6 H6C 109.5 . . ?
C2 C7 H7A 109.5 . . ?
C2 C7 H7B 109.5 . . ?
H7A C7 H7B 109.5 . . ?
C2 C7 H7C 109.5 . . ?
H7A C7 H7C 109.5 . . ?
H7B C7 H7C 109.5 . . ?
C3 C8 H8A 109.5 . . ?
C3 C8 H8B 109.5 . . ?
H8A C8 H8B 109.5 . . ?
C3 C8 H8C 109.5 . . ?
H8A C8 H8C 109.5 . . ?
H8B C8 H8C 109.5 . . ?
C4 C9 H9A 109.5 . . ?
C4 C9 H9B 109.5 . . ?
H9A C9 H9B 109.5 . . ?
C4 C9 H9C 109.5 . . ?
H9A C9 H9C 109.5 . . ?
H9B C9 H9C 109.5 . . ?
C5 C10 H10A 109.5 . . ?
C5 C10 H10B 109.5 . . ?
H10A C10 H10B 109.5 . . ?
C5 C10 H10C 109.5 . . ?
H10A C10 H10C 109.5 . . ?
H10B C10 H10C 109.5 . . ?
N1 C11 C12 122.7(4) . . ?
N1 C11 H11 118.7 . . ?
C12 C11 H11 118.7 . . ?
C11 C12 C13 119.5(4) . . ?
C11 C12 H12 120.2 . . ?
C13 C12 H12 120.2 . . ?
C14 C13 C12 118.2(4) . . ?
C14 C13 C16 121.7(4) . . ?
C12 C13 C16 119.9(4) . . ?
C15 C14 C13 119.3(4) . . ?
C15 C14 H14 120.4 . . ?
C13 C14 H14 120.4 . . ?
N1 C15 C14 122.8(5) . . ?
N1 C15 H15 118.6 . . ?
C14 C15 H15 118.6 . . ?
N2 C16 C13 118.9(4) . . ?
N2 C16 S1 126.6(4) . . ?
C13 C16 S1 114.4(3) . . ?
N2 C17 C18 111.5(4) . . ?
N2 C17 H17A 109.3 . . ?
C18 C17 H17A 109.3 . . ?
N2 C17 H17B 109.3 . . ?
C18 C17 H17B 109.3 . . ?
H17A C17 H17B 108 . . ?
C17 C18 C19 111.1(4) . . ?
C17 C18 H18A 109.4 . . ?
C19 C18 H18A 109.4 . . ?
C17 C18 H18B 109.4 . . ?
C19 C18 H18B 109.4 . . ?
H18A C18 H18B 108 . . ?
C18 C19 C20 109.5(4) . . ?
C18 C19 H19A 109.8 . . ?
C20 C19 H19A 109.8 . . ?
C18 C19 H19B 109.8 . . ?
C20 C19 H19B 109.8 . . ?
H19A C19 H19B 108.2 . . ?
C21 C20 C19 112.6(4) . . ?
C21 C20 H20A 109.1 . . ?
C19 C20 H20A 109.1 . . ?
C21 C20 H20B 109.1 . . ?
C19 C20 H20B 109.1 . . ?
H20A C20 H20B 107.8 . . ?
N2 C21 C20 109.7(4) . . ?
N2 C21 H21A 109.7 . . ?
C20 C21 H21A 109.7 . . ?
N2 C21 H21B 109.7 . . ?
C20 C21 H21B 109.7 . . ?
H21A C21 H21B 108.2 . . ?
Cl1 C22 Cl2 110.6(3) . . ?
Cl1 C22 H22A 109.5 . . ?
Cl2 C22 H22A 109.5 . . ?
Cl1 C22 H22B 109.5 . . ?
Cl2 C22 H22B 109.5 . . ?
H22A C22 H22B 108.1 . . ?
C15 N1 C11 117.5(4) . . ?
C15 N1 Ir1 122.3(3) . . ?
C11 N1 Ir1 120.2(3) . . ?
C16 N2 C17 122.9(4) . . ?
C16 N2 C21 122.7(4) . . ?
C17 N2 C21 114.4(4) . . ?
N4 N3 Ir1 114.7(3) . . ?
N5 N4 N3 177.4(5) . . ?
N7 N6 Ir1 120.2(4) . . ?
N8 N7 N6 176.7(5) . . ?
N1 Ir1 N6 82.31(15) . . ?
N1 Ir1 N3 82.14(15) . . ?
N6 Ir1 N3 84.50(16) . . ?
N1 Ir1 C1 161.07(16) . . ?
N6 Ir1 C1 104.74(17) . . ?
N3 Ir1 C1 115.69(17) . . ?
N1 Ir1 C3 103.47(16) . . ?
N6 Ir1 C3 165.34(18) . . ?
N3 Ir1 C3 109.48(17) . . ?
C1 Ir1 C3 65.74(18) . . ?
N1 Ir1 C5 123.09(17) . . ?
N6 Ir1 C5 99.81(17) . . ?
N3 Ir1 C5 154.69(18) . . ?
C1 Ir1 C5 39.03(18) . . ?
C3 Ir1 C5 65.68(18) . . ?
N1 Ir1 C4 95.76(16) . . ?
N6 Ir1 C4 127.26(18) . . ?
N3 Ir1 C4 147.81(17) . . ?
C1 Ir1 C4 65.87(18) . . ?
C3 Ir1 C4 39.55(17) . . ?
C5 Ir1 C4 39.15(19) . . ?
N1 Ir1 C2 139.18(16) . . ?
N6 Ir1 C2 138.25(17) . . ?
N3 Ir1 C2 95.28(17) . . ?
C1 Ir1 C2 38.66(17) . . ?
C3 Ir1 C2 39.06(18) . . ?
C5 Ir1 C2 64.88(18) . . ?
C4 Ir1 C2 65.53(18) . . ?

loop_
_geom_bond_atom_site_label_1
_geom_bond_atom_site_label_2
_geom_bond_distance
_geom_bond_site_symmetry_2
_geom_bond_publ_flag
C1 C2 1.430(6) . ?
C1 C5 1.441(7) . ?
C1 C6 1.494(7) . ?
C1 Ir1 2.154(5) . ?
C2 C3 1.446(7) . ?
C2 C7 1.479(7) . ?
C2 Ir1 2.166(4) . ?
C3 C4 1.461(7) . ?
C3 C8 1.483(7) . ?
C3 Ir1 2.159(5) . ?
C4 C5 1.448(7) . ?
C4 C9 1.473(7) . ?
C4 Ir1 2.161(5) . ?
C5 C10 1.497(6) . ?
C5 Ir1 2.160(5) . ?
C6 H6A 0.98 . ?
C6 H6B 0.98 . ?
C6 H6C 0.98 . ?
C7 H7A 0.98 . ?
C7 H7B 0.98 . ?
C7 H7C 0.98 . ?
C8 H8A 0.98 . ?
C8 H8B 0.98 . ?
C8 H8C 0.98 . ?
C9 H9A 0.98 . ?
C9 H9B 0.98 . ?
C9 H9C 0.98 . ?
C10 H10A 0.98 . ?
C10 H10B 0.98 . ?
C10 H10C 0.98 . ?
C11 N1 1.360(6) . ?
C11 C12 1.364(6) . ?
C11 H11 0.95 . ?
C12 C13 1.388(6) . ?
C12 H12 0.95 . ?
C13 C14 1.383(6) . ?
C13 C16 1.476(6) . ?
C14 C15 1.381(7) . ?
C14 H14 0.95 . ?
C15 N1 1.339(6) . ?
C15 H15 0.95 . ?
C16 N2 1.334(6) . ?
C16 S1 1.675(5) . ?
C17 N2 1.466(6) . ?
C17 C18 1.519(7) . ?
C17 H17A 0.99 . ?
C17 H17B 0.99 . ?
C18 C19 1.521(7) . ?
C18 H18A 0.99 . ?
C18 H18B 0.99 . ?
C19 C20 1.523(7) . ?
C19 H19A 0.99 . ?
C19 H19B 0.99 . ?
C20 C21 1.512(7) . ?
C20 H20A 0.99 . ?
C20 H20B 0.99 . ?
C21 N2 1.469(6) . ?
C21 H21A 0.99 . ?
C21 H21B 0.99 . ?
C22 Cl1 1.766(5) . ?
C22 Cl2 1.784(5) . ?
C22 H22A 0.99 . ?
C22 H22B 0.99 . ?
N1 Ir1 2.103(4) . ?
N3 N4 1.200(6) . ?
N3 Ir1 2.131(4) . ?
N4 N5 1.160(6) . ?
N6 N7 1.194(6) . ?
N6 Ir1 2.115(4) . ?
N7 N8 1.166(6) . ?

loop_
_geom_torsion_atom_site_label_1
_geom_torsion_atom_site_label_2
_geom_torsion_atom_site_label_3
_geom_torsion_atom_site_label_4
_geom_torsion
_geom_torsion_site_symmetry_1
_geom_torsion_site_symmetry_2
_geom_torsion_site_symmetry_3
_geom_torsion_site_symmetry_4
_geom_torsion_publ_flag
C5 C1 C2 C3 1.8(5) . . . . ?
C6 C1 C2 C3 175.8(5) . . . . ?
Ir1 C1 C2 C3 -59.8(3) . . . . ?
C5 C1 C2 C7 -179.3(4) . . . . ?
C6 C1 C2 C7 -5.2(7) . . . . ?
Ir1 C1 C2 C7 119.2(5) . . . . ?
C5 C1 C2 Ir1 61.5(3) . . . . ?
C6 C1 C2 Ir1 -124.4(5) . . . . ?
C1 C2 C3 C4 -1.3(5) . . . . ?
C7 C2 C3 C4 179.7(4) . . . . ?
Ir1 C2 C3 C4 -61.1(3) . . . . ?
C1 C2 C3 C8 -176.8(4) . . . . ?
C7 C2 C3 C8 4.2(8) . . . . ?
Ir1 C2 C3 C8 123.4(5) . . . . ?
C1 C2 C3 Ir1 59.8(3) . . . . ?
C7 C2 C3 Ir1 -119.2(5) . . . . ?
C2 C3 C4 C5 0.4(5) . . . . ?
C8 C3 C4 C5 175.9(5) . . . . ?
Ir1 C3 C4 C5 -61.0(3) . . . . ?
C2 C3 C4 C9 -177.7(5) . . . . ?
C8 C3 C4 C9 -2.2(8) . . . . ?
Ir1 C3 C4 C9 120.9(5) . . . . ?
C2 C3 C4 Ir1 61.4(3) . . . . ?
C8 C3 C4 Ir1 -123.1(5) . . . . ?
C2 C1 C5 C4 -1.5(5) . . . . ?
C6 C1 C5 C4 -175.6(4) . . . . ?
Ir1 C1 C5 C4 60.3(3) . . . . ?
C2 C1 C5 C10 177.7(4) . . . . ?
C6 C1 C5 C10 3.6(8) . . . . ?
Ir1 C1 C5 C10 -120.5(5) . . . . ?
C2 C1 C5 Ir1 -61.8(3) . . . . ?
C6 C1 C5 Ir1 124.1(5) . . . . ?
C3 C4 C5 C1 0.7(5) . . . . ?
C9 C4 C5 C1 178.8(5) . . . . ?
Ir1 C4 C5 C1 -60.1(3) . . . . ?
C3 C4 C5 C10 -178.5(4) . . . . ?
C9 C4 C5 C10 -0.4(8) . . . . ?
Ir1 C4 C5 C10 120.7(5) . . . . ?
C3 C4 C5 Ir1 60.8(3) . . . . ?
C9 C4 C5 Ir1 -121.1(5) . . . . ?
N1 C11 C12 C13 1.8(7) . . . . ?
C11 C12 C13 C14 -4.5(7) . . . . ?
C11 C12 C13 C16 170.0(4) . . . . ?
C12 C13 C14 C15 3.7(7) . . . . ?
C16 C13 C14 C15 -170.7(4) . . . . ?
C13 C14 C15 N1 -0.2(7) . . . . ?
C14 C13 C16 N2 -105.9(5) . . . . ?
C12 C13 C16 N2 79.9(6) . . . . ?
C14 C13 C16 S1 77.1(5) . . . . ?
C12 C13 C16 S1 -97.1(5) . . . . ?
N2 C17 C18 C19 -54.0(5) . . . . ?
C17 C18 C19 C20 53.9(6) . . . . ?
C18 C19 C20 C21 -55.5(6) . . . . ?
C19 C20 C21 N2 55.1(6) . . . . ?
C14 C15 N1 C11 -2.6(7) . . . . ?
C14 C15 N1 Ir1 174.8(3) . . . . ?
C12 C11 N1 C15 1.7(7) . . . . ?
C12 C11 N1 Ir1 -175.6(4) . . . . ?
C13 C16 N2 C17 -174.9(4) . . . . ?
S1 C16 N2 C17 1.6(7) . . . . ?
C13 C16 N2 C21 1.7(7) . . . . ?
S1 C16 N2 C21 178.2(4) . . . . ?
C18 C17 N2 C16 -127.7(5) . . . . ?
C18 C17 N2 C21 55.4(5) . . . . ?
C20 C21 N2 C16 128.1(5) . . . . ?
C20 C21 N2 C17 -55.1(5) . . . . ?
